data_1565922
loop_
_publ_author_name
'Narita, Hiroki'
'Choi, Heekyoung'
'Ito, Masato'
'Ando, Naoki'
'Ogi, Soichiro'
'Yamaguchi, Shigehiro'

_publ_section_title
;
 Fully fused boron-doped polycyclic aromatic hydrocarbons: their
 synthesis, structure--property relationships, and self-assembly behavior
 in aqueous media
;
_journal_issue 5
_journal_name_full 'Chemical Science'
_journal_page_first 1484
_journal_page_last 1491
_journal_paper_doi 10.1039/D1SC06710A
_journal_volume 13
_journal_year 2022
_chemical_formula_moiety 'C49 H37 B Cl2 O2'
_chemical_formula_sum 'C49 H37 B Cl2 O2'
_chemical_formula_weight 739.49
_space_group_crystal_system monoclinic
_space_group_IT_number 14
_space_group_name_Hall '-P 2yn'
_space_group_name_H-M_alt 'P 1 21/n 1'
_atom_sites_solution_hydrogens geom
_audit_creation_method SHELXL-2018/1
_audit_update_record
;
2021-11-26 deposited with the CCDC.	2022-01-06 downloaded from the CCDC.
;
_cell_angle_alpha 90
_cell_angle_beta 94.6850(10)
_cell_angle_gamma 90
_cell_formula_units_Z 4
_cell_length_a 9.02130(10)
_cell_length_b 12.4023(2)
_cell_length_c 32.9897(6)
_cell_measurement_reflns_used 22674
_cell_measurement_temperature 100(2)
_cell_measurement_theta_max 21.4140
_cell_measurement_theta_min 1.6390
_cell_volume 3678.72(10)
_computing_structure_refinement 'SHELXL-2018/1 (Sheldrick, 2018)'
_computing_structure_solution 'SHELXT 2018/2 (Sheldrick, 2018)'
_diffrn_ambient_temperature 100(2)
_diffrn_measured_fraction_theta_full 0.999
_diffrn_measured_fraction_theta_max 0.999
_diffrn_measurement_device_type 'PILATUS3 X CdTe 1M'
_diffrn_measurement_method \w-scan
_diffrn_radiation_type Synchrotron
_diffrn_radiation_wavelength 0.4137
_diffrn_reflns_av_R_equivalents 0.0627
_diffrn_reflns_av_unetI/netI 0.0352
_diffrn_reflns_Laue_measured_fraction_full 0.999
_diffrn_reflns_Laue_measured_fraction_max 0.999
_diffrn_reflns_limit_h_max 11
_diffrn_reflns_limit_h_min -11
_diffrn_reflns_limit_k_max 16
_diffrn_reflns_limit_k_min -16
_diffrn_reflns_limit_l_max 42
_diffrn_reflns_limit_l_min -42
_diffrn_reflns_number 82231
_diffrn_reflns_point_group_measured_fraction_full 0.999
_diffrn_reflns_point_group_measured_fraction_max 0.999
_diffrn_reflns_theta_full 14.372
_diffrn_reflns_theta_max 15.580
_diffrn_reflns_theta_min 1.443
_diffrn_source 'SPring-8 BL02B1 beamline'
_exptl_absorpt_coefficient_mu 0.064
_exptl_absorpt_correction_T_max 1.00000
_exptl_absorpt_correction_T_min 0.57289
_exptl_absorpt_correction_type multi-scan
_exptl_absorpt_process_details
;
CrysAlisPro 1.171.41.93a (Rigaku Oxford Diffraction, 2020)
Empirical absorption correction using spherical harmonics,
implemented in SCALE3 ABSPACK scaling algorithm.
;
_exptl_crystal_colour red
_exptl_crystal_density_diffrn 1.335
_exptl_crystal_description plate
_exptl_crystal_F_000 1544
_exptl_crystal_size_max 0.100
_exptl_crystal_size_mid 0.100
_exptl_crystal_size_min 0.010
_refine_diff_density_max 0.766
_refine_diff_density_min -0.425
_refine_diff_density_rms 0.056
_refine_ls_extinction_method none
_refine_ls_goodness_of_fit_ref 1.163
_refine_ls_hydrogen_treatment constr
_refine_ls_matrix_type full
_refine_ls_number_parameters 521
_refine_ls_number_reflns 8423
_refine_ls_number_restraints 6
_refine_ls_restrained_S_all 1.163
_refine_ls_R_factor_all 0.0711
_refine_ls_R_factor_gt 0.0681
_refine_ls_shift/su_max 0.000
_refine_ls_shift/su_mean 0.000
_refine_ls_structure_factor_coef Fsqd
_refine_ls_weighting_details 'w=1/[\s^2^(Fo^2^)+(0.0503P)^2^+4.0321P] where P=(Fo^2^+2Fc^2^)/3'
_refine_ls_weighting_scheme calc
_refine_ls_wR_factor_gt 0.1675
_refine_ls_wR_factor_ref 0.1695
_reflns_Friedel_coverage 0.000
_reflns_number_gt 8024
_reflns_number_total 8423
_reflns_threshold_expression 'I > 2\s(I)'
_cod_data_source_file d1sc06710a2.cif
_cod_data_source_block compd_10a
_cod_depositor_comments 'Adding full bibliography for 1565922--1565925.cif.'
_cod_original_sg_symbol_H-M 'P 21/n'
_cod_database_code 1565922
_shelx_shelxl_version_number 2018/1
_shelx_space_group_comment
;
The symmetry employed for this shelxl refinement is uniquely defined
by the following loop, which should always be used as a source of
symmetry information in preference to the above space-group names.
They are only intended as comments.
;
_shelx_estimated_absorpt_t_min 0.994
_shelx_estimated_absorpt_t_max 0.999
_exptl_absorpt_special_details
;
 ?
;

loop_
_space_group_symop_operation_xyz
'x, y, z'
'-x+1/2, y+1/2, -z+1/2'
'-x, -y, -z'
'x-1/2, -y-1/2, z-1/2'

loop_
_atom_site_label
_atom_site_type_symbol
_atom_site_fract_x
_atom_site_fract_y
_atom_site_fract_z
_atom_site_U_iso_or_equiv
_atom_site_adp_type
_atom_site_occupancy
_atom_site_site_symmetry_order
_atom_site_calc_flag
_atom_site_refinement_flags_posn
_atom_site_refinement_flags_adp
_atom_site_refinement_flags_occupancy
_atom_site_disorder_assembly
_atom_site_disorder_group
B1 B 1.0058(2) 0.24241(17) 0.24581(7) 0.0204(4) Uani 1 1 d . . . . .
C1 C 1.1058(2) 0.32812(16) 0.22990(6) 0.0208(4) Uani 1 1 d . . . . .
C2 C 1.1632(2) 0.40973(16) 0.25682(6) 0.0218(4) Uani 1 1 d . . . . .
C3 C 1.2509(2) 0.49103(18) 0.24100(7) 0.0280(4) Uani 1 1 d . . . . .
H1 H 1.290948 0.547019 0.258239 0.034 Uiso 1 1 calc R U . . .
C4 C 1.2790(2) 0.48948(19) 0.20029(7) 0.0311(5) Uani 1 1 d . . . . .
H2 H 1.337775 0.545268 0.190094 0.037 Uiso 1 1 calc R U . . .
C5 C 1.2234(2) 0.40832(19) 0.17374(7) 0.0287(4) Uani 1 1 d . . . . .
H3 H 1.244899 0.409137 0.146032 0.034 Uiso 1 1 calc R U . . .
C6 C 1.1358(2) 0.32592(16) 0.18831(6) 0.0227(4) Uani 1 1 d . . . . .
C7 C 1.0745(2) 0.23675(16) 0.16165(6) 0.0227(4) Uani 1 1 d . . . . .
C8 C 1.1085(2) 0.23001(18) 0.12140(7) 0.0272(4) Uani 1 1 d . . . . .
H4 H 1.170351 0.283703 0.111037 0.033 Uiso 1 1 calc R U . . .
C9 C 1.0545(3) 0.1462(2) 0.09552(7) 0.0346(5) Uani 1 1 d . . . . .
H5 H 1.078943 0.144577 0.068056 0.042 Uiso 1 1 calc R U . . .
C10 C 0.9663(2) 0.0666(2) 0.10984(7) 0.0339(5) Uani 1 1 d . . . . .
H6 H 0.932470 0.009237 0.092375 0.041 Uiso 1 1 calc R U . . .
C11 C 0.9251(2) 0.06938(18) 0.15061(7) 0.0266(4) Uani 1 1 d . . . . .
C12 C 0.8308(2) -0.00902(18) 0.16683(7) 0.0299(5) Uani 1 1 d . . . . .
H7 H 0.793616 -0.066051 0.149654 0.036 Uiso 1 1 calc R U . . .
C13 C 0.7913(2) -0.00601(17) 0.20592(7) 0.0284(4) Uani 1 1 d . . . . .
H8 H 0.727291 -0.059865 0.215213 0.034 Uiso 1 1 calc R U . . .
C14 C 0.8459(2) 0.07778(16) 0.23290(6) 0.0230(4) Uani 1 1 d . . . . .
C15 C 0.9396(2) 0.15548(16) 0.21773(6) 0.0213(4) Uani 1 1 d . . . . .
C16 C 0.9790(2) 0.15460(16) 0.17667(6) 0.0229(4) Uani 1 1 d . . . . .
C17 C 0.96959(19) 0.24462(15) 0.28963(6) 0.0196(4) Uani 1 1 d . . . . .
C18 C 0.87010(19) 0.16677(15) 0.30313(6) 0.0199(4) Uani 1 1 d . . . . .
C19 C 0.8065(2) 0.08505(16) 0.27549(6) 0.0220(4) Uani 1 1 d . . . . .
C20 C 0.7032(2) 0.01593(17) 0.29064(7) 0.0267(4) Uani 1 1 d . . . . .
H9 H 0.660559 -0.038794 0.273231 0.032 Uiso 1 1 calc R U . . .
C21 C 0.6584(2) 0.02277(17) 0.33057(7) 0.0281(4) Uani 1 1 d . . . . .
H10 H 0.585741 -0.025613 0.339264 0.034 Uiso 1 1 calc R U . . .
C22 C 0.7199(2) 0.09947(16) 0.35679(6) 0.0232(4) Uani 1 1 d . . . . .
C23 C 0.82959(19) 0.17310(15) 0.34407(6) 0.0204(4) Uani 1 1 d . . . . .
C24 C 0.8933(2) 0.25276(16) 0.37014(6) 0.0211(4) Uani 1 1 d . . . . .
H11 H 0.868417 0.254793 0.397562 0.025 Uiso 1 1 calc R U . . .
C25 C 0.9931(2) 0.32982(15) 0.35684(6) 0.0204(4) Uani 1 1 d . . . . .
C26 C 1.0548(2) 0.41391(17) 0.38289(6) 0.0238(4) Uani 1 1 d . . . . .
C27 C 1.1483(2) 0.48889(18) 0.36833(7) 0.0280(4) Uani 1 1 d . . . . .
H12 H 1.190181 0.543612 0.385872 0.034 Uiso 1 1 calc R U . . .
C28 C 1.1827(2) 0.48531(17) 0.32740(6) 0.0251(4) Uani 1 1 d . . . . .
H13 H 1.247320 0.538818 0.318134 0.030 Uiso 1 1 calc R U . . .
C29 C 1.12725(19) 0.40785(16) 0.30011(6) 0.0210(4) Uani 1 1 d . . . . .
C30 C 1.03089(19) 0.32686(15) 0.31545(6) 0.0188(4) Uani 1 1 d . . . . .
C31 C 1.0854(2) 0.48985(17) 0.44887(6) 0.0246(4) Uani 1 1 d . . . . .
C32 C 1.0286(2) 0.59389(18) 0.45062(6) 0.0268(4) Uani 1 1 d . . . . .
C33 C 1.1041(2) 0.66631(18) 0.47731(7) 0.0294(4) Uani 1 1 d . . . . .
H14 H 1.067787 0.737972 0.478897 0.035 Uiso 1 1 calc R U . . .
C34 C 1.2303(2) 0.63696(19) 0.50156(6) 0.0294(5) Uani 1 1 d . . . . .
C35 C 1.2813(2) 0.5319(2) 0.49920(6) 0.0294(5) Uani 1 1 d . . . . .
H15 H 1.367363 0.510958 0.515868 0.035 Uiso 1 1 calc R U . . .
C36 C 1.2102(2) 0.45576(18) 0.47304(6) 0.0274(4) Uani 1 1 d . . . . .
C37 C 0.8918(3) 0.6274(2) 0.42460(8) 0.0412(6) Uani 1 1 d . . . . .
H16 H 0.805118 0.588944 0.433427 0.062 Uiso 1 1 calc R U . . .
H17 H 0.904193 0.609819 0.396112 0.062 Uiso 1 1 calc R U . . .
H18 H 0.876801 0.705243 0.427288 0.062 Uiso 1 1 calc R U . . .
C38 C 1.2654(3) 0.3417(2) 0.47096(8) 0.0422(6) Uani 1 1 d . . . . .
H19 H 1.305341 0.329530 0.444594 0.063 Uiso 1 1 calc R U . . .
H20 H 1.183017 0.291750 0.474111 0.063 Uiso 1 1 calc R U . . .
H21 H 1.343890 0.329609 0.492813 0.063 Uiso 1 1 calc R U . . .
C39 C 1.3110(3) 0.7189(2) 0.52937(8) 0.0432(6) Uani 1 1 d . . . . .
H22 H 1.241945 0.776559 0.535534 0.065 Uiso 1 1 calc R U . . .
H23 H 1.394099 0.749656 0.515882 0.065 Uiso 1 1 calc R U . . .
H24 H 1.348969 0.683600 0.554690 0.065 Uiso 1 1 calc R U . . .
C40 C 0.5385(2) 0.08095(16) 0.40531(6) 0.0238(4) Uani 1 1 d . . . . .
C41 C 0.5274(2) -0.00562(19) 0.43181(7) 0.0325(5) Uani 1 1 d . . . . .
C42 C 0.3858(3) -0.0300(2) 0.44370(8) 0.0383(5) Uani 1 1 d . . . . .
H25 H 0.375074 -0.088365 0.461864 0.046 Uiso 1 1 calc R U . . .
C43 C 0.2605(3) 0.0284(2) 0.42981(8) 0.0367(5) Uani 1 1 d . . . . .
C44 C 0.2776(2) 0.11425(18) 0.40332(7) 0.0304(5) Uani 1 1 d . . . . .
H26 H 0.192454 0.154668 0.393671 0.036 Uiso 1 1 calc R U . . .
C45 C 0.4162(2) 0.14261(16) 0.39053(6) 0.0254(4) Uani 1 1 d . . . . .
C46 C 0.6622(3) -0.0714(2) 0.44603(10) 0.0482(7) Uani 1 1 d . . . . .
H27 H 0.741232 -0.023409 0.457404 0.072 Uiso 1 1 calc R U . . .
H28 H 0.697099 -0.111218 0.422970 0.072 Uiso 1 1 calc R U . . .
H29 H 0.635859 -0.122464 0.466954 0.072 Uiso 1 1 calc R U . . .
C47 C 0.4316(3) 0.23638(18) 0.36215(7) 0.0330(5) Uani 1 1 d . . . . .
H30 H 0.438225 0.209518 0.334420 0.050 Uiso 1 1 calc R U . . .
H31 H 0.521962 0.276988 0.370773 0.050 Uiso 1 1 calc R U . . .
H32 H 0.344819 0.283647 0.362806 0.050 Uiso 1 1 calc R U . . .
C48 C 0.1067(3) -0.0004(3) 0.44256(11) 0.0563(8) Uani 1 1 d . . . . .
H33 H 0.117028 -0.045196 0.467100 0.084 Uiso 1 1 calc R U . . .
H34 H 0.051468 -0.040348 0.420573 0.084 Uiso 1 1 calc R U . . .
H35 H 0.052700 0.065779 0.448192 0.084 Uiso 1 1 calc R U . . .
O1 O 1.01289(17) 0.41408(13) 0.42227(4) 0.0305(3) Uani 1 1 d . . . . .
O2 O 0.68204(15) 0.11220(12) 0.39613(5) 0.0267(3) Uani 1 1 d . . . . .
Cl1 Cl 0.45906(13) 0.20220(11) 0.24158(4) 0.0506(5) Uani 0.626(4) 1 d . . P A 1
Cl2 Cl 0.5767(3) 0.2707(2) 0.16699(6) 0.0584(5) Uani 0.626(4) 1 d . . P A 1
C49 C 0.5713(5) 0.2952(4) 0.21899(15) 0.0419(10) Uani 0.626(4) 1 d . U P A 1
H36 H 0.673477 0.291475 0.232385 0.050 Uiso 0.626(4) 1 calc R U P A 1
H37 H 0.532736 0.368848 0.223008 0.050 Uiso 0.626(4) 1 calc R U P A 1
Cl3 Cl 0.5312(4) 0.2749(3) 0.24753(14) 0.1002(16) Uani 0.374(4) 1 d . . P A 2
Cl4 Cl 0.5992(7) 0.3110(4) 0.1633(2) 0.112(2) Uani 0.374(4) 1 d . . P A 2
C50 C 0.5137(10) 0.2159(7) 0.1966(4) 0.084(4) Uani 0.374(4) 1 d . U P A 2
H38 H 0.565200 0.145440 0.196606 0.101 Uiso 0.374(4) 1 calc R U P A 2
H39 H 0.407647 0.204864 0.187340 0.101 Uiso 0.374(4) 1 calc R U P A 2

loop_
_atom_site_aniso_label
_atom_site_aniso_U_11
_atom_site_aniso_U_22
_atom_site_aniso_U_33
_atom_site_aniso_U_23
_atom_site_aniso_U_13
_atom_site_aniso_U_12
B1 0.0126(8) 0.0208(10) 0.0271(11) -0.0017(8) -0.0024(7) 0.0033(7)
C1 0.0136(8) 0.0226(9) 0.0259(9) -0.0010(7) -0.0013(7) 0.0035(7)
C2 0.0125(8) 0.0257(9) 0.0268(10) -0.0007(8) -0.0003(7) 0.0008(7)
C3 0.0231(9) 0.0304(11) 0.0303(11) -0.0026(8) 0.0013(8) -0.0076(8)
C4 0.0242(10) 0.0363(12) 0.0331(11) 0.0027(9) 0.0038(8) -0.0091(9)
C5 0.0210(9) 0.0385(12) 0.0268(10) 0.0016(9) 0.0027(8) 0.0002(8)
C6 0.0147(8) 0.0264(10) 0.0266(10) -0.0013(8) -0.0013(7) 0.0042(7)
C7 0.0153(8) 0.0260(10) 0.0261(9) -0.0018(8) -0.0028(7) 0.0071(7)
C8 0.0228(9) 0.0302(10) 0.0283(10) -0.0012(8) -0.0005(8) 0.0066(8)
C9 0.0305(11) 0.0432(13) 0.0299(11) -0.0042(10) 0.0010(9) 0.0085(10)
C10 0.0267(10) 0.0402(12) 0.0337(11) -0.0094(10) -0.0041(9) 0.0054(9)
C11 0.0167(9) 0.0305(10) 0.0313(10) -0.0088(8) -0.0047(7) 0.0064(8)
C12 0.0222(9) 0.0296(11) 0.0367(12) -0.0131(9) -0.0044(8) -0.0009(8)
C13 0.0196(9) 0.0260(10) 0.0389(12) -0.0094(9) -0.0009(8) -0.0029(8)
C14 0.0135(8) 0.0236(9) 0.0310(10) -0.0064(8) -0.0035(7) 0.0031(7)
C15 0.0130(8) 0.0228(9) 0.0274(10) -0.0034(7) -0.0035(7) 0.0050(7)
C16 0.0132(8) 0.0268(10) 0.0277(10) -0.0059(8) -0.0048(7) 0.0065(7)
C17 0.0112(7) 0.0199(9) 0.0271(9) -0.0022(7) -0.0027(7) 0.0019(6)
C18 0.0120(8) 0.0183(8) 0.0287(10) -0.0024(7) -0.0019(7) 0.0013(6)
C19 0.0138(8) 0.0211(9) 0.0306(10) -0.0052(8) -0.0015(7) 0.0007(7)
C20 0.0171(9) 0.0259(10) 0.0366(11) -0.0086(8) -0.0002(8) -0.0042(7)
C21 0.0183(9) 0.0255(10) 0.0406(12) -0.0047(9) 0.0039(8) -0.0076(8)
C22 0.0154(8) 0.0229(9) 0.0315(10) -0.0012(8) 0.0027(7) -0.0021(7)
C23 0.0120(8) 0.0197(9) 0.0289(10) -0.0006(7) -0.0017(7) 0.0004(7)
C24 0.0144(8) 0.0235(9) 0.0250(9) -0.0020(7) -0.0002(7) -0.0001(7)
C25 0.0139(8) 0.0212(9) 0.0255(9) -0.0031(7) -0.0021(7) 0.0001(7)
C26 0.0202(9) 0.0273(10) 0.0236(9) -0.0035(8) -0.0001(7) -0.0042(8)
C27 0.0257(10) 0.0295(10) 0.0283(10) -0.0079(8) 0.0001(8) -0.0111(8)
C28 0.0205(9) 0.0245(10) 0.0301(10) -0.0023(8) 0.0014(8) -0.0066(7)
C29 0.0122(8) 0.0240(9) 0.0261(9) -0.0011(7) -0.0015(7) -0.0004(7)
C30 0.0110(7) 0.0203(9) 0.0246(9) -0.0006(7) -0.0022(6) 0.0006(6)
C31 0.0222(9) 0.0300(10) 0.0216(9) -0.0053(8) 0.0009(7) -0.0096(8)
C32 0.0209(9) 0.0343(11) 0.0251(10) -0.0006(8) 0.0018(8) -0.0024(8)
C33 0.0310(11) 0.0279(10) 0.0302(11) -0.0050(8) 0.0082(8) -0.0044(8)
C34 0.0273(10) 0.0382(12) 0.0235(10) -0.0062(9) 0.0070(8) -0.0115(9)
C35 0.0197(9) 0.0462(13) 0.0220(9) 0.0000(9) -0.0004(7) -0.0042(9)
C36 0.0248(10) 0.0326(11) 0.0252(10) -0.0005(8) 0.0049(8) -0.0002(8)
C37 0.0305(12) 0.0531(15) 0.0392(13) 0.0055(11) -0.0027(10) 0.0056(11)
C38 0.0452(14) 0.0367(13) 0.0448(14) -0.0026(11) 0.0045(11) 0.0098(11)
C39 0.0417(13) 0.0518(15) 0.0363(13) -0.0140(11) 0.0050(10) -0.0188(12)
C40 0.0183(9) 0.0242(9) 0.0294(10) -0.0026(8) 0.0043(7) -0.0039(7)
C41 0.0263(10) 0.0320(11) 0.0391(12) 0.0046(9) 0.0029(9) -0.0002(9)
C42 0.0355(12) 0.0372(13) 0.0435(13) 0.0103(10) 0.0119(10) -0.0032(10)
C43 0.0265(11) 0.0404(13) 0.0450(13) 0.0001(11) 0.0132(10) -0.0039(9)
C44 0.0214(9) 0.0322(11) 0.0379(12) -0.0048(9) 0.0050(8) 0.0023(8)
C45 0.0241(10) 0.0231(9) 0.0292(10) -0.0033(8) 0.0031(8) -0.0014(8)
C46 0.0327(13) 0.0483(16) 0.0635(18) 0.0213(14) 0.0042(12) 0.0068(11)
C47 0.0312(11) 0.0286(11) 0.0395(12) 0.0044(9) 0.0052(9) 0.0023(9)
C48 0.0311(13) 0.068(2) 0.072(2) 0.0116(16) 0.0208(13) -0.0059(13)
O1 0.0327(8) 0.0353(8) 0.0236(7) -0.0082(6) 0.0033(6) -0.0164(7)
O2 0.0197(7) 0.0299(8) 0.0309(8) -0.0027(6) 0.0039(6) -0.0079(6)
Cl1 0.0319(6) 0.0522(8) 0.0666(8) 0.0122(6) -0.0023(5) 0.0107(5)
Cl2 0.0612(10) 0.0672(14) 0.0476(8) -0.0107(8) 0.0098(7) 0.0182(10)
C49 0.034(2) 0.039(2) 0.052(3) -0.0073(19) -0.0015(19) 0.0060(17)
Cl3 0.064(2) 0.103(3) 0.134(3) 0.036(2) 0.0095(19) 0.039(2)
Cl4 0.122(4) 0.073(3) 0.150(4) -0.040(3) 0.062(3) -0.004(3)
C50 0.036(4) 0.045(5) 0.164(12) -0.023(6) -0.046(6) 0.016(4)

loop_
_atom_type_symbol
_atom_type_description
_atom_type_scat_dispersion_real
_atom_type_scat_dispersion_imag
_atom_type_scat_source
C C -0.0001 0.0005 'International Tables Vol C Tables 4.2.6.8 and 6.1.1.4'
H H 0.0000 0.0000 'International Tables Vol C Tables 4.2.6.8 and 6.1.1.4'
B B -0.0001 0.0002 'International Tables Vol C Tables 4.2.6.8 and 6.1.1.4'
O O 0.0017 0.0018 'International Tables Vol C Tables 4.2.6.8 and 6.1.1.4'
Cl Cl 0.0556 0.0531 'International Tables Vol C Tables 4.2.6.8 and 6.1.1.4'

loop_
_geom_angle_atom_site_label_1
_geom_angle_atom_site_label_2
_geom_angle_atom_site_label_3
_geom_angle
_geom_angle_site_symmetry_1
_geom_angle_site_symmetry_3
_geom_angle_publ_flag
C17 B1 C15 119.64(18) . . ?
C17 B1 C1 120.06(17) . . ?
C15 B1 C1 120.29(18) . . ?
C2 C1 C6 122.04(18) . . ?
C2 C1 B1 118.78(18) . . ?
C6 C1 B1 119.15(18) . . ?
C3 C2 C1 117.84(18) . . ?
C3 C2 C29 122.63(18) . . ?
C1 C2 C29 119.53(17) . . ?
C4 C3 C2 120.10(19) . . ?
C3 C4 C5 122.1(2) . . ?
C4 C5 C6 119.6(2) . . ?
C5 C6 C1 118.36(18) . . ?
C5 C6 C7 122.09(19) . . ?
C1 C6 C7 119.54(18) . . ?
C8 C7 C16 117.96(18) . . ?
C8 C7 C6 120.52(19) . . ?
C16 C7 C6 121.52(18) . . ?
C7 C8 C9 122.1(2) . . ?
C10 C9 C8 120.2(2) . . ?
C9 C10 C11 120.7(2) . . ?
C16 C11 C12 117.74(19) . . ?
C16 C11 C10 119.0(2) . . ?
C12 C11 C10 123.2(2) . . ?
C13 C12 C11 123.05(19) . . ?
C12 C13 C14 120.3(2) . . ?
C15 C14 C13 117.70(19) . . ?
C15 C14 C19 119.72(17) . . ?
C13 C14 C19 122.58(19) . . ?
C14 C15 C16 122.51(18) . . ?
C14 C15 B1 119.42(18) . . ?
C16 C15 B1 118.05(18) . . ?
C11 C16 C15 118.66(19) . . ?
C11 C16 C7 119.99(19) . . ?
C15 C16 C7 121.34(18) . . ?
C30 C17 C18 122.01(18) . . ?
C30 C17 B1 119.11(17) . . ?
C18 C17 B1 118.82(17) . . ?
C17 C18 C23 118.53(17) . . ?
C17 C18 C19 120.49(18) . . ?
C23 C18 C19 120.94(17) . . ?
C20 C19 C18 116.58(18) . . ?
C20 C19 C14 121.61(18) . . ?
C18 C19 C14 121.78(17) . . ?
C19 C20 C21 123.41(19) . . ?
C22 C21 C20 119.85(18) . . ?
C21 C22 O2 123.67(18) . . ?
C21 C22 C23 120.69(19) . . ?
O2 C22 C23 115.64(17) . . ?
C24 C23 C18 119.65(17) . . ?
C24 C23 C22 121.82(18) . . ?
C18 C23 C22 118.49(17) . . ?
C23 C24 C25 121.85(18) . . ?
C24 C25 C30 119.15(17) . . ?
C24 C25 C26 122.24(18) . . ?
C30 C25 C26 118.57(17) . . ?
C27 C26 O1 123.55(18) . . ?
C27 C26 C25 120.24(18) . . ?
O1 C26 C25 116.21(17) . . ?
C26 C27 C28 120.32(18) . . ?
C29 C28 C27 123.30(18) . . ?
C28 C29 C30 116.79(18) . . ?
C28 C29 C2 121.19(18) . . ?
C30 C29 C2 122.01(17) . . ?
C17 C30 C25 118.74(17) . . ?
C17 C30 C29 120.49(17) . . ?
C25 C30 C29 120.76(17) . . ?
C36 C31 C32 122.79(19) . . ?
C36 C31 O1 117.82(19) . . ?
C32 C31 O1 119.37(18) . . ?
C31 C32 C33 117.43(19) . . ?
C31 C32 C37 121.4(2) . . ?
C33 C32 C37 121.2(2) . . ?
C34 C33 C32 122.1(2) . . ?
C35 C34 C33 118.4(2) . . ?
C35 C34 C39 121.3(2) . . ?
C33 C34 C39 120.3(2) . . ?
C34 C35 C36 122.1(2) . . ?
C31 C36 C35 117.2(2) . . ?
C31 C36 C38 121.0(2) . . ?
C35 C36 C38 121.7(2) . . ?
C41 C40 C45 123.07(19) . . ?
C41 C40 O2 117.47(18) . . ?
C45 C40 O2 119.23(18) . . ?
C40 C41 C42 117.1(2) . . ?
C40 C41 C46 121.0(2) . . ?
C42 C41 C46 121.8(2) . . ?
C43 C42 C41 122.2(2) . . ?
C42 C43 C44 118.4(2) . . ?
C42 C43 C48 121.4(2) . . ?
C44 C43 C48 120.1(2) . . ?
C43 C44 C45 122.0(2) . . ?
C44 C45 C40 117.2(2) . . ?
C44 C45 C47 120.8(2) . . ?
C40 C45 C47 121.92(18) . . ?
C26 O1 C31 115.94(15) . . ?
C22 O2 C40 118.30(15) . . ?
Cl1 C49 Cl2 111.6(3) . . ?
Cl4 C50 Cl3 106.6(5) . . ?

loop_
_geom_bond_atom_site_label_1
_geom_bond_atom_site_label_2
_geom_bond_distance
_geom_bond_site_symmetry_2
_geom_bond_publ_flag
B1 C17 1.508(3) . ?
B1 C15 1.512(3) . ?
B1 C1 1.515(3) . ?
C1 C2 1.417(3) . ?
C1 C6 1.420(3) . ?
C2 C3 1.408(3) . ?
C2 C29 1.490(3) . ?
C3 C4 1.387(3) . ?
C4 C5 1.400(3) . ?
C5 C6 1.401(3) . ?
C6 C7 1.491(3) . ?
C7 C8 1.390(3) . ?
C7 C16 1.448(3) . ?
C8 C9 1.407(3) . ?
C9 C10 1.376(4) . ?
C10 C11 1.425(3) . ?
C11 C16 1.423(3) . ?
C11 C12 1.425(3) . ?
C12 C13 1.366(3) . ?
C13 C14 1.429(3) . ?
C14 C15 1.401(3) . ?
C14 C19 1.480(3) . ?
C15 C16 1.428(3) . ?
C17 C30 1.412(3) . ?
C17 C18 1.415(3) . ?
C18 C23 1.430(3) . ?
C18 C19 1.450(3) . ?
C19 C20 1.389(3) . ?
C20 C21 1.412(3) . ?
C21 C22 1.372(3) . ?
C22 O2 1.378(2) . ?
C22 C23 1.434(3) . ?
C23 C24 1.402(3) . ?
C24 C25 1.408(3) . ?
C25 C30 1.434(3) . ?
C25 C26 1.435(3) . ?
C26 C27 1.368(3) . ?
C26 O1 1.382(2) . ?
C27 C28 1.411(3) . ?
C28 C29 1.382(3) . ?
C29 C30 1.447(3) . ?
C31 C36 1.391(3) . ?
C31 C32 1.391(3) . ?
C31 O1 1.410(2) . ?
C32 C33 1.396(3) . ?
C32 C37 1.503(3) . ?
C33 C34 1.386(3) . ?
C34 C35 1.386(3) . ?
C34 C39 1.515(3) . ?
C35 C36 1.400(3) . ?
C36 C38 1.503(3) . ?
C40 C41 1.393(3) . ?
C40 C45 1.397(3) . ?
C40 O2 1.408(2) . ?
C41 C42 1.400(3) . ?
C41 C46 1.507(3) . ?
C42 C43 1.388(4) . ?
C43 C44 1.394(3) . ?
C43 C48 1.525(3) . ?
C44 C45 1.397(3) . ?
C45 C47 1.507(3) . ?
Cl1 C49 1.742(5) . ?
Cl2 C49 1.747(5) . ?
Cl3 C50 1.827(13) . ?
Cl4 C50 1.826(14) . ?

loop_
_geom_torsion_atom_site_label_1
_geom_torsion_atom_site_label_2
_geom_torsion_atom_site_label_3
_geom_torsion_atom_site_label_4
_geom_torsion
_geom_torsion_site_symmetry_1
_geom_torsion_site_symmetry_2
_geom_torsion_site_symmetry_3
_geom_torsion_site_symmetry_4
_geom_torsion_publ_flag
C17 B1 C1 C2 -0.3(3) . . . . ?
C15 B1 C1 C2 178.61(17) . . . . ?
C17 B1 C1 C6 -178.63(16) . . . . ?
C15 B1 C1 C6 0.3(3) . . . . ?
C6 C1 C2 C3 0.8(3) . . . . ?
B1 C1 C2 C3 -177.49(18) . . . . ?
C6 C1 C2 C29 179.80(16) . . . . ?
B1 C1 C2 C29 1.5(3) . . . . ?
C1 C2 C3 C4 -0.1(3) . . . . ?
C29 C2 C3 C4 -179.08(19) . . . . ?
C2 C3 C4 C5 -0.5(3) . . . . ?
C3 C4 C5 C6 0.4(3) . . . . ?
C4 C5 C6 C1 0.3(3) . . . . ?
C4 C5 C6 C7 -179.48(19) . . . . ?
C2 C1 C6 C5 -0.9(3) . . . . ?
B1 C1 C6 C5 177.39(17) . . . . ?
C2 C1 C6 C7 178.89(17) . . . . ?
B1 C1 C6 C7 -2.8(3) . . . . ?
C5 C6 C7 C8 3.0(3) . . . . ?
C1 C6 C7 C8 -176.78(17) . . . . ?
C5 C6 C7 C16 -177.37(18) . . . . ?
C1 C6 C7 C16 2.8(3) . . . . ?
C16 C7 C8 C9 -0.6(3) . . . . ?
C6 C7 C8 C9 179.07(18) . . . . ?
C7 C8 C9 C10 -0.8(3) . . . . ?
C8 C9 C10 C11 1.7(3) . . . . ?
C9 C10 C11 C16 -1.3(3) . . . . ?
C9 C10 C11 C12 178.2(2) . . . . ?
C16 C11 C12 C13 -0.4(3) . . . . ?
C10 C11 C12 C13 -179.9(2) . . . . ?
C11 C12 C13 C14 -0.6(3) . . . . ?
C12 C13 C14 C15 0.2(3) . . . . ?
C12 C13 C14 C19 179.89(19) . . . . ?
C13 C14 C15 C16 1.3(3) . . . . ?
C19 C14 C15 C16 -178.45(16) . . . . ?
C13 C14 C15 B1 -177.07(17) . . . . ?
C19 C14 C15 B1 3.2(3) . . . . ?
C17 B1 C15 C14 -0.3(3) . . . . ?
C1 B1 C15 C14 -179.15(17) . . . . ?
C17 B1 C15 C16 -178.69(16) . . . . ?
C1 B1 C15 C16 2.4(3) . . . . ?
C12 C11 C16 C15 1.8(3) . . . . ?
C10 C11 C16 C15 -178.72(18) . . . . ?
C12 C11 C16 C7 -179.64(17) . . . . ?
C10 C11 C16 C7 -0.1(3) . . . . ?
C14 C15 C16 C11 -2.3(3) . . . . ?
B1 C15 C16 C11 176.11(17) . . . . ?
C14 C15 C16 C7 179.14(17) . . . . ?
B1 C15 C16 C7 -2.5(3) . . . . ?
C8 C7 C16 C11 1.0(3) . . . . ?
C6 C7 C16 C11 -178.63(17) . . . . ?
C8 C7 C16 C15 179.57(17) . . . . ?
C6 C7 C16 C15 -0.1(3) . . . . ?
C15 B1 C17 C30 -179.37(16) . . . . ?
C1 B1 C17 C30 -0.5(3) . . . . ?
C15 B1 C17 C18 -2.0(3) . . . . ?
C1 B1 C17 C18 176.89(16) . . . . ?
C30 C17 C18 C23 0.8(3) . . . . ?
B1 C17 C18 C23 -176.45(16) . . . . ?
C30 C17 C18 C19 178.50(17) . . . . ?
B1 C17 C18 C19 1.2(3) . . . . ?
C17 C18 C19 C20 -176.28(17) . . . . ?
C23 C18 C19 C20 1.3(3) . . . . ?
C17 C18 C19 C14 1.8(3) . . . . ?
C23 C18 C19 C14 179.40(17) . . . . ?
C15 C14 C19 C20 173.87(18) . . . . ?
C13 C14 C19 C20 -5.9(3) . . . . ?
C15 C14 C19 C18 -4.1(3) . . . . ?
C13 C14 C19 C18 176.18(18) . . . . ?
C18 C19 C20 C21 0.6(3) . . . . ?
C14 C19 C20 C21 -177.50(19) . . . . ?
C19 C20 C21 C22 -1.3(3) . . . . ?
C20 C21 C22 O2 179.60(19) . . . . ?
C20 C21 C22 C23 0.1(3) . . . . ?
C17 C18 C23 C24 -2.6(3) . . . . ?
C19 C18 C23 C24 179.78(17) . . . . ?
C17 C18 C23 C22 175.19(17) . . . . ?
C19 C18 C23 C22 -2.5(3) . . . . ?
C21 C22 C23 C24 179.46(19) . . . . ?
O2 C22 C23 C24 -0.1(3) . . . . ?
C21 C22 C23 C18 1.8(3) . . . . ?
O2 C22 C23 C18 -177.82(16) . . . . ?
C18 C23 C24 C25 2.2(3) . . . . ?
C22 C23 C24 C25 -175.48(18) . . . . ?
C23 C24 C25 C30 0.0(3) . . . . ?
C23 C24 C25 C26 177.77(18) . . . . ?
C24 C25 C26 C27 -178.20(19) . . . . ?
C30 C25 C26 C27 -0.4(3) . . . . ?
C24 C25 C26 O1 1.1(3) . . . . ?
C30 C25 C26 O1 178.96(17) . . . . ?
O1 C26 C27 C28 -178.18(19) . . . . ?
C25 C26 C27 C28 1.1(3) . . . . ?
C26 C27 C28 C29 -0.5(3) . . . . ?
C27 C28 C29 C30 -0.8(3) . . . . ?
C27 C28 C29 C2 177.99(19) . . . . ?
C3 C2 C29 C28 -1.9(3) . . . . ?
C1 C2 C29 C28 179.17(18) . . . . ?
C3 C2 C29 C30 176.85(18) . . . . ?
C1 C2 C29 C30 -2.1(3) . . . . ?
C18 C17 C30 C25 1.3(3) . . . . ?
B1 C17 C30 C25 178.58(16) . . . . ?
C18 C17 C30 C29 -177.34(17) . . . . ?
B1 C17 C30 C29 -0.1(3) . . . . ?
C24 C25 C30 C17 -1.7(3) . . . . ?
C26 C25 C30 C17 -179.59(17) . . . . ?
C24 C25 C30 C29 176.92(17) . . . . ?
C26 C25 C30 C29 -1.0(3) . . . . ?
C28 C29 C30 C17 -179.88(17) . . . . ?
C2 C29 C30 C17 1.3(3) . . . . ?
C28 C29 C30 C25 1.5(3) . . . . ?
C2 C29 C30 C25 -177.27(16) . . . . ?
C36 C31 C32 C33 1.5(3) . . . . ?
O1 C31 C32 C33 -179.85(18) . . . . ?
C36 C31 C32 C37 -178.9(2) . . . . ?
O1 C31 C32 C37 -0.3(3) . . . . ?
C31 C32 C33 C34 -0.4(3) . . . . ?
C37 C32 C33 C34 180.0(2) . . . . ?
C32 C33 C34 C35 -0.5(3) . . . . ?
C32 C33 C34 C39 178.5(2) . . . . ?
C33 C34 C35 C36 0.5(3) . . . . ?
C39 C34 C35 C36 -178.6(2) . . . . ?
C32 C31 C36 C35 -1.6(3) . . . . ?
O1 C31 C36 C35 179.77(17) . . . . ?
C32 C31 C36 C38 178.4(2) . . . . ?
O1 C31 C36 C38 -0.3(3) . . . . ?
C34 C35 C36 C31 0.6(3) . . . . ?
C34 C35 C36 C38 -179.4(2) . . . . ?
C45 C40 C41 C42 -0.1(3) . . . . ?
O2 C40 C41 C42 174.3(2) . . . . ?
C45 C40 C41 C46 178.4(2) . . . . ?
O2 C40 C41 C46 -7.2(3) . . . . ?
C40 C41 C42 C43 0.3(4) . . . . ?
C46 C41 C42 C43 -178.1(3) . . . . ?
C41 C42 C43 C44 -0.3(4) . . . . ?
C41 C42 C43 C48 179.0(3) . . . . ?
C42 C43 C44 C45 0.0(4) . . . . ?
C48 C43 C44 C45 -179.3(2) . . . . ?
C43 C44 C45 C40 0.2(3) . . . . ?
C43 C44 C45 C47 -179.5(2) . . . . ?
C41 C40 C45 C44 -0.2(3) . . . . ?
O2 C40 C45 C44 -174.48(18) . . . . ?
C41 C40 C45 C47 179.5(2) . . . . ?
O2 C40 C45 C47 5.2(3) . . . . ?
C27 C26 O1 C31 -6.9(3) . . . . ?
C25 C26 O1 C31 173.74(18) . . . . ?
C36 C31 O1 C26 -94.6(2) . . . . ?
C32 C31 O1 C26 86.8(2) . . . . ?
C21 C22 O2 C40 -27.5(3) . . . . ?
C23 C22 O2 C40 152.10(17) . . . . ?
C41 C40 O2 C22 114.2(2) . . . . ?
C45 C40 O2 C22 -71.2(2) . . . . ?
